data_7220811
loop_
_publ_author_name
'Jia, Jia'
'Xu, Jianing'
'Wang, Shengyan'
'Wang, Pengcheng'
'Gao, Lijuan'
'Yu, Miao'
'Fan, Yong'
'Wang, Li'

_publ_section_title
;
 Lanthanide coordination polymers constructed from
 5-(1H-tetrazol-5-yl)isophthalic acid ligand: white light emission and
 color tuning
;
_journal_issue 31
_journal_name_full CrystEngComm
_journal_page_first 6030
_journal_paper_doi 10.1039/C5CE00823A
_journal_volume 17
_journal_year 2015
_chemical_formula_sum 'C9 H13 N4 O9 Sm'
_chemical_formula_weight 471.59
_chemical_name_systematic
; 
 ? 
;
_space_group_IT_number 2
_symmetry_space_group_name_Hall '-P 1'
_symmetry_space_group_name_H-M 'P -1'
_atom_sites_solution_hydrogens geom
_atom_sites_solution_primary direct
_atom_sites_solution_secondary difmap
_audit_block_doi 10.5517/cc13jszd
_audit_creation_method SHELXL-97
_audit_update_record
;
2014-10-14 deposited with the CCDC.
2015-06-19 downloaded from the CCDC.
;
_cell_angle_alpha 116.75(3)
_cell_angle_beta 107.36(3)
_cell_angle_gamma 95.71(3)
_cell_formula_units_Z 2
_cell_length_a 7.9849(16)
_cell_length_b 9.783(2)
_cell_length_c 10.443(2)
_cell_measurement_temperature 293(2)
_cell_volume 668.6(4)
_computing_structure_refinement 'SHELXL-97 (Sheldrick, 1997)'
_computing_structure_solution 'SHELXS-97 (Sheldrick, 1990)'
_diffrn_ambient_temperature 293(2)
_diffrn_measured_fraction_theta_full 0.993
_diffrn_measured_fraction_theta_max 0.993
_diffrn_radiation_monochromator graphite
_diffrn_radiation_source 'fine-focus sealed tube'
_diffrn_radiation_type MoK\a
_diffrn_radiation_wavelength 0.71073
_diffrn_reflns_av_R_equivalents 0.0212
_diffrn_reflns_av_sigmaI/netI 0.0375
_diffrn_reflns_limit_h_max 9
_diffrn_reflns_limit_h_min -8
_diffrn_reflns_limit_k_max 11
_diffrn_reflns_limit_k_min -11
_diffrn_reflns_limit_l_max 12
_diffrn_reflns_limit_l_min -12
_diffrn_reflns_number 3788
_diffrn_reflns_theta_full 25.02
_diffrn_reflns_theta_max 25.02
_diffrn_reflns_theta_min 2.37
_exptl_absorpt_coefficient_mu 4.452
_exptl_crystal_colour 'colorless '
_exptl_crystal_density_diffrn 2.342
_exptl_crystal_density_method 'not measured'
_exptl_crystal_description block
_exptl_crystal_F_000 458
_exptl_crystal_preparation Luminescent
_exptl_crystal_recrystallization_method hydrothermal
_refine_diff_density_max 0.780
_refine_diff_density_min -1.354
_refine_diff_density_rms 0.125
_refine_ls_extinction_method none
_refine_ls_goodness_of_fit_ref 1.572
_refine_ls_hydrogen_treatment mixed
_refine_ls_matrix_type full
_refine_ls_number_parameters 248
_refine_ls_number_reflns 2361
_refine_ls_number_restraints 0
_refine_ls_restrained_S_all 1.572
_refine_ls_R_factor_all 0.0365
_refine_ls_R_factor_gt 0.0341
_refine_ls_shift/su_max 0.000
_refine_ls_shift/su_mean 0.000
_refine_ls_structure_factor_coef Fsqd
_refine_ls_weighting_details 'calc w=1/[\s^2^(Fo^2^)+(0.0000P)^2^+1.8115P] where P=(Fo^2^+2Fc^2^)/3'
_refine_ls_weighting_scheme calc
_refine_ls_wR_factor_gt 0.0768
_refine_ls_wR_factor_ref 0.0774
_reflns_number_gt 2276
_reflns_number_total 2361
_reflns_threshold_expression >2sigma(I)
_cod_data_source_file c5ce00823a2.cif
_cod_data_source_block a
_cod_depositor_comments 'Adding full bibliography for 7220808--7220812.cif.'
_cod_original_cell_volume 668.6(2)
_cod_original_sg_symbol_H-M P-1
_cod_database_code 7220811

loop_
_symmetry_equiv_pos_as_xyz
'x, y, z'
'-x, -y, -z'

loop_
_atom_site_label
_atom_site_type_symbol
_atom_site_fract_x
_atom_site_fract_y
_atom_site_fract_z
_atom_site_U_iso_or_equiv
_atom_site_adp_type
_atom_site_occupancy
_atom_site_symmetry_multiplicity
_atom_site_calc_flag
_atom_site_refinement_flags
Sm1 Sm 0.20849(4) 0.20413(3) 0.30467(3) 0.01346(11) Uani 1 1 d .
O1 O 0.2222(5) 0.7247(5) 0.5285(5) 0.0204(9) Uani 1 1 d .
O7 O 0.4346(7) 0.0785(6) 0.4007(6) 0.0277(10) Uani 1 1 d .
O6 O 0.0758(7) 0.1288(6) 0.4528(5) 0.0258(10) Uani 1 1 d .
O3 O 0.1268(5) 0.9177(5) 0.1334(5) 0.0190(9) Uani 1 1 d .
O5 O -0.1236(7) 0.1265(6) 0.1769(7) 0.0217(10) Uani 1 1 d .
O4 O -0.1330(6) 0.7873(5) -0.0746(5) 0.0201(9) Uani 1 1 d .
O9 O 0.4868(6) 0.2753(6) 0.2620(6) 0.0256(10) Uani 1 1 d .
O8 O 0.4349(6) 0.3784(6) 0.5713(5) 0.0251(10) Uani 1 1 d .
O2 O 0.1598(6) 0.4595(5) 0.4045(5) 0.0226(9) Uani 1 1 d .
C2 C 0.0100(8) 0.5806(7) 0.2679(6) 0.0157(11) Uani 1 1 d .
N4 N -0.5054(7) 0.2097(6) -0.0375(6) 0.0203(11) Uani 1 1 d .
N3 N -0.6533(7) 0.1088(6) -0.1672(6) 0.0207(11) Uani 1 1 d .
N2 N -0.6654(7) 0.1481(6) -0.2738(6) 0.0204(11) Uani 1 1 d .
N1 N -0.5243(7) 0.2742(6) -0.2177(6) 0.0189(10) Uani 1 1 d .
C8 C -0.4291(7) 0.3102(7) -0.0717(6) 0.0145(11) Uani 1 1 d .
C7 C -0.0203(7) 0.8053(6) 0.0484(6) 0.0136(11) Uani 1 1 d .
C5 C -0.0635(7) 0.6850(6) 0.0940(6) 0.0134(11) Uani 1 1 d .
C4 C -0.2198(8) 0.5591(7) -0.0029(6) 0.0154(11) Uani 1 1 d .
H14 H -0.2967 0.5512 -0.0941 0.018 Uiso 1 1 calc R
C3 C -0.1471(7) 0.4545(7) 0.1703(6) 0.0150(11) Uani 1 1 d .
H15 H -0.1748 0.3774 0.1953 0.018 Uiso 1 1 calc R
C9 C -0.2631(8) 0.4441(7) 0.0346(6) 0.0150(11) Uani 1 1 d .
C1 C 0.1402(8) 0.5893(7) 0.4109(7) 0.0154(12) Uani 1 1 d .
C6 C 0.0507(8) 0.6983(7) 0.2327(6) 0.0158(11) Uani 1 1 d .
H16 H 0.1530 0.7851 0.3008 0.019 Uiso 1 1 calc R
H3 H 0.439(9) 0.471(9) 0.618(8) 0.016(17) Uiso 1 1 d .
H4 H 0.456(11) 0.346(10) 0.648(10) 0.04(2) Uiso 1 1 d .
H2 H 0.574(13) 0.265(11) 0.307(11) 0.05(3) Uiso 1 1 d .
H1 H 0.488(11) 0.247(10) 0.164(11) 0.05(2) Uiso 1 1 d .
H6 H -0.185(12) 0.061(11) 0.179(10) 0.04(3) Uiso 1 1 d .
H5 H -0.150(12) 0.113(10) 0.113(10) 0.02(3) Uiso 1 1 d .
H9 H 0.128(13) 0.121(11) 0.530(12) 0.06(3) Uiso 1 1 d .
H7 H 0.546(16) 0.120(13) 0.440(13) 0.07(4) Uiso 1 1 d .
H8 H 0.418(15) -0.011(14) 0.343(14) 0.08(4) Uiso 1 1 d .
H10 H -0.020(18) 0.144(15) 0.467(15) 0.10(4) Uiso 1 1 d .

loop_
_atom_site_aniso_label
_atom_site_aniso_U_11
_atom_site_aniso_U_22
_atom_site_aniso_U_33
_atom_site_aniso_U_23
_atom_site_aniso_U_13
_atom_site_aniso_U_12
Sm1 0.01507(17) 0.01405(17) 0.01154(17) 0.00803(12) 0.00344(12) 0.00243(11)
O1 0.022(2) 0.016(2) 0.015(2) 0.0053(18) 0.0014(17) 0.0028(17)
O7 0.028(3) 0.023(3) 0.033(3) 0.015(2) 0.008(2) 0.012(2)
O6 0.027(2) 0.035(3) 0.021(2) 0.019(2) 0.011(2) 0.007(2)
O3 0.019(2) 0.017(2) 0.020(2) 0.0112(18) 0.0040(17) 0.0001(17)
O5 0.022(2) 0.022(3) 0.021(3) 0.014(2) 0.007(2) 0.0020(19)
O4 0.024(2) 0.022(2) 0.016(2) 0.0132(18) 0.0044(18) 0.0028(18)
O9 0.017(2) 0.044(3) 0.023(3) 0.023(2) 0.0074(19) 0.009(2)
O8 0.035(3) 0.019(2) 0.016(2) 0.009(2) 0.0029(19) 0.005(2)
O2 0.026(2) 0.018(2) 0.020(2) 0.0106(18) 0.0029(18) 0.0072(18)
C2 0.020(3) 0.017(3) 0.012(3) 0.009(2) 0.006(2) 0.007(2)
N4 0.019(2) 0.023(3) 0.020(3) 0.013(2) 0.006(2) 0.002(2)
N3 0.019(3) 0.020(3) 0.020(3) 0.010(2) 0.006(2) 0.001(2)
N2 0.019(2) 0.020(3) 0.019(3) 0.009(2) 0.005(2) 0.000(2)
N1 0.019(2) 0.019(3) 0.014(2) 0.008(2) 0.002(2) -0.001(2)
C8 0.015(3) 0.016(3) 0.014(3) 0.009(2) 0.005(2) 0.005(2)
C7 0.014(3) 0.013(3) 0.012(3) 0.006(2) 0.005(2) 0.005(2)
C5 0.016(3) 0.012(3) 0.013(3) 0.006(2) 0.006(2) 0.005(2)
C4 0.018(3) 0.016(3) 0.014(3) 0.009(2) 0.007(2) 0.007(2)
C3 0.015(3) 0.015(3) 0.017(3) 0.010(2) 0.008(2) 0.005(2)
C9 0.015(3) 0.017(3) 0.011(3) 0.006(2) 0.004(2) 0.006(2)
C1 0.015(3) 0.021(3) 0.016(3) 0.013(3) 0.008(2) 0.007(2)
C6 0.017(3) 0.015(3) 0.014(3) 0.007(2) 0.005(2) 0.003(2)

loop_
_atom_type_symbol
_atom_type_description
_atom_type_scat_dispersion_real
_atom_type_scat_dispersion_imag
_atom_type_scat_source
C C 0.0033 0.0016 'International Tables Vol C Tables 4.2.6.8 and 6.1.1.4'
H H 0.0000 0.0000 'International Tables Vol C Tables 4.2.6.8 and 6.1.1.4'
N N 0.0061 0.0033 'International Tables Vol C Tables 4.2.6.8 and 6.1.1.4'
O O 0.0106 0.0060 'International Tables Vol C Tables 4.2.6.8 and 6.1.1.4'
Sm Sm -0.1638 3.4418 'International Tables Vol C Tables 4.2.6.8 and 6.1.1.4'

loop_
_geom_angle_atom_site_label_1
_geom_angle_atom_site_label_2
_geom_angle_atom_site_label_3
_geom_angle
_geom_angle_site_symmetry_1
_geom_angle_site_symmetry_3
O4 Sm1 O2 83.10(15) 2_565 .
O4 Sm1 O3 84.52(14) 2_565 1_545
O2 Sm1 O3 155.93(14) . 1_545
O4 Sm1 O6 142.53(16) 2_565 .
O2 Sm1 O6 94.68(16) . .
O3 Sm1 O6 82.82(15) 1_545 .
O4 Sm1 O5 71.56(18) 2_565 .
O2 Sm1 O5 81.03(16) . .
O3 Sm1 O5 75.50(16) 1_545 .
O6 Sm1 O5 71.15(19) . .
O4 Sm1 O8 134.31(15) 2_565 .
O2 Sm1 O8 70.81(16) . .
O3 Sm1 O8 131.19(15) 1_545 .
O6 Sm1 O8 78.11(16) . .
O5 Sm1 O8 136.03(18) . .
O4 Sm1 O9 68.87(16) 2_565 .
O2 Sm1 O9 96.66(16) . .
O3 Sm1 O9 97.99(16) 1_545 .
O6 Sm1 O9 147.90(17) . .
O5 Sm1 O9 140.35(19) . .
O8 Sm1 O9 77.49(16) . .
O4 Sm1 O7 127.78(16) 2_565 .
O2 Sm1 O7 135.68(17) . .
O3 Sm1 O7 67.44(16) 1_545 .
O6 Sm1 O7 78.42(17) . .
O5 Sm1 O7 134.31(18) . .
O8 Sm1 O7 64.90(18) . .
O9 Sm1 O7 72.49(17) . .
Sm1 O7 H7 123(7) . .
Sm1 O7 H8 115(8) . .
H7 O7 H8 107(10) . .
Sm1 O6 H9 129(7) . .
Sm1 O6 H10 128(9) . .
H9 O6 H10 99(10) . .
C7 O3 Sm1 136.2(4) . 1_565
Sm1 O5 H6 121(6) . .
Sm1 O5 H5 114(9) . .
H6 O5 H5 107(10) . .
C7 O4 Sm1 152.4(4) . 2_565
Sm1 O9 H2 117(7) . .
Sm1 O9 H1 124(5) . .
H2 O9 H1 107(9) . .
Sm1 O8 H3 120(5) . .
Sm1 O8 H4 121(5) . .
H3 O8 H4 105(7) . .
C1 O2 Sm1 158.0(4) . .
C3 C2 C6 120.5(5) . .
C3 C2 C1 120.2(5) . .
C6 C2 C1 119.3(5) . .
C8 N4 N3 105.1(5) . .
N2 N3 N4 109.4(5) . .
N3 N2 N1 109.5(5) . .
C8 N1 N2 105.0(5) . .
N4 C8 N1 111.1(5) . .
N4 C8 C9 125.6(5) . .
N1 C8 C9 123.4(5) . .
O4 C7 O3 123.4(5) . .
O4 C7 C5 117.0(5) . .
O3 C7 C5 119.6(5) . .
C4 C5 C6 119.6(5) . .
C4 C5 C7 119.1(5) . .
C6 C5 C7 121.3(5) . .
C5 C4 C9 120.7(5) . .
C5 C4 H14 119.6 . .
C9 C4 H14 119.6 . .
C2 C3 C9 119.7(5) . .
C2 C3 H15 120.1 . .
C9 C3 H15 120.1 . .
C4 C9 C3 119.8(5) . .
C4 C9 C8 119.6(5) . .
C3 C9 C8 120.6(5) . .
O1 C1 O2 124.5(5) . .
O1 C1 C2 117.6(5) . .
O2 C1 C2 117.8(5) . .
C2 C6 C5 119.6(5) . .
C2 C6 H16 120.2 . .
C5 C6 H16 120.2 . .

loop_
_geom_bond_atom_site_label_1
_geom_bond_atom_site_label_2
_geom_bond_distance
_geom_bond_site_symmetry_2
Sm1 O4 2.339(4) 2_565
Sm1 O2 2.360(4) .
Sm1 O3 2.430(4) 1_545
Sm1 O6 2.431(4) .
Sm1 O5 2.442(5) .
Sm1 O8 2.457(5) .
Sm1 O9 2.487(5) .
Sm1 O7 2.500(5) .
O1 C1 1.255(7) .
O7 H7 0.83(12) .
O7 H8 0.78(12) .
O6 H9 0.83(10) .
O6 H10 0.84(14) .
O3 C7 1.273(7) .
O3 Sm1 2.430(4) 1_565
O5 H6 0.78(9) .
O5 H5 0.58(8) .
O4 C7 1.252(7) .
O4 Sm1 2.339(4) 2_565
O9 H2 0.76(9) .
O9 H1 0.94(10) .
O8 H3 0.81(7) .
O8 H4 0.96(9) .
O2 C1 1.269(7) .
C2 C3 1.390(8) .
C2 C6 1.395(8) .
C2 C1 1.503(8) .
N4 C8 1.339(7) .
N4 N3 1.347(7) .
N3 N2 1.314(7) .
N2 N1 1.347(7) .
N1 C8 1.341(7) .
C8 C9 1.474(8) .
C7 C5 1.501(8) .
C5 C4 1.385(8) .
C5 C6 1.402(8) .
C4 C9 1.392(8) .
C4 H14 0.9300 .
C3 C9 1.394(8) .
C3 H15 0.9300 .
C6 H16 0.9300 .

loop_
_geom_hbond_atom_site_label_D
_geom_hbond_atom_site_label_H
_geom_hbond_atom_site_label_A
_geom_hbond_distance_DH
_geom_hbond_distance_HA
_geom_hbond_distance_DA
_geom_hbond_angle_DHA
_geom_hbond_site_symmetry_A
O8 H3 O9 0.81(7) 2.13(7) 2.918(7) 167(6) 2_666
O8 H4 N1 0.96(9) 1.81(9) 2.767(7) 175(7) 1_656
O8 H4 N2 0.96(9) 2.62(9) 3.468(7) 147(6) 1_656
O9 H2 O1 0.76(9) 1.93(10) 2.674(6) 164(10) 2_666
O9 H1 N4 0.94(10) 1.99(10) 2.917(7) 175(7) 1_655
O5 H6 N3 0.78(9) 1.93(10) 2.712(7) 175(9) 2_455
O5 H5 O3 0.58(8) 2.52(9) 3.061(8) 157(11) 2_565
O6 H9 N2 0.83(10) 2.10(10) 2.894(7) 161(9) 1_656
O7 H7 O1 0.83(12) 2.11(12) 2.868(7) 151(10) 2_666
O7 H8 N2 0.78(12) 2.59(11) 3.112(7) 126(10) 2
O7 H8 N1 0.78(12) 2.67(12) 3.382(7) 154(10) 2
O6 H10 O1 0.84(14) 2.15(13) 2.908(7) 149(12) 2_566
